data_2209584
loop_
_publ_author_name
'Zhi-Min Jin'
'Hui-Min Zhang'
'Bing Tu'
'Zhi-Yong Wu'
'Mao-Lin Hu'

_publ_section_title
;
 Cinchonidinium bis(perchlorate)
;
_journal_coeditor_code LH2060
_journal_issue 7
_journal_name_full 'Acta Crystallographica Section E'
_journal_page_first o2614
_journal_page_last o2616
_journal_paper_doi 10.1107/S1600536806016692
_journal_volume 62
_journal_year 2006
_chemical_formula_iupac 'C19 H24 N2 O 2+, 2Cl O4 -'
_chemical_formula_moiety 'C19 H24 N2 O 2+, 2Cl O4 -'
_chemical_formula_sum 'C19 H24 Cl2 N2 O9'
_chemical_formula_weight 495.30
_chemical_name_common 'Cichonidinium bis(perchlorate)'
_chemical_name_systematic
;
[(S)-quinolinium-4-yl][(2R,4R,8S)-8-vinylquinuclidinium-2-yl]methanol
bis(perchlorate)
;
_space_group_IT_number 1
_symmetry_cell_setting triclinic
_symmetry_space_group_name_Hall 'P 1'
_symmetry_space_group_name_H-M 'P 1'
_atom_sites_solution_hydrogens geom
_atom_sites_solution_primary direct
_atom_sites_solution_secondary difmap
_audit_creation_method SHELXL-97
_cell_angle_alpha 88.67(2)
_cell_angle_beta 77.030(10)
_cell_angle_gamma 83.85(2)
_cell_formula_units_Z 1
_cell_length_a 6.5440(10)
_cell_length_b 7.819(2)
_cell_length_c 11.308(2)
_cell_measurement_reflns_used 29
_cell_measurement_temperature 292(2)
_cell_measurement_theta_max 19.04
_cell_measurement_theta_min 6.19
_cell_volume 560.6(2)
_computing_cell_refinement XSCANS
_computing_data_collection 'XSCANS (Siemens, 1994)'
_computing_data_reduction 'SHELXTL (Bruker, 1998)'
_computing_molecular_graphics SHELXTL
_computing_publication_material SHELXTL
_computing_structure_refinement 'SHELXL97 (Sheldrick, 1997)'
_computing_structure_solution 'SHELXS97 (Sheldrick, 1997)'
_diffrn_ambient_temperature 292(2)
_diffrn_measured_fraction_theta_full 1.00
_diffrn_measured_fraction_theta_max 1.00
_diffrn_measurement_device_type 'Siemens P4'
_diffrn_measurement_method \w
_diffrn_radiation_monochromator graphite
_diffrn_radiation_source 'normal-focus sealed tube'
_diffrn_radiation_type MoK\a
_diffrn_radiation_wavelength 0.71073
_diffrn_reflns_av_R_equivalents 0.0000
_diffrn_reflns_av_sigmaI/netI 0.0268
_diffrn_reflns_limit_h_max 8
_diffrn_reflns_limit_h_min -8
_diffrn_reflns_limit_k_max 9
_diffrn_reflns_limit_k_min -9
_diffrn_reflns_limit_l_max 13
_diffrn_reflns_limit_l_min -13
_diffrn_reflns_number 4539
_diffrn_reflns_theta_full 25.99
_diffrn_reflns_theta_max 25.99
_diffrn_reflns_theta_min 1.85
_diffrn_standards_decay_% 4.09
_diffrn_standards_interval_count 97
_diffrn_standards_number 3
_exptl_absorpt_coefficient_mu 0.343
_exptl_absorpt_correction_T_max 0.869
_exptl_absorpt_correction_T_min 0.850
_exptl_absorpt_correction_type psi-scan
_exptl_absorpt_process_details '(North <i>et al.</i>,  1968)'
_exptl_crystal_colour Colorless
_exptl_crystal_density_diffrn 1.467
_exptl_crystal_density_method 'not measured'
_exptl_crystal_description Block
_exptl_crystal_F_000 258
_exptl_crystal_size_max 0.48
_exptl_crystal_size_mid 0.42
_exptl_crystal_size_min 0.42
_refine_diff_density_max 0.316
_refine_diff_density_min -0.260
_refine_ls_abs_structure_details 'Flack (1983), 2195 Friedels'
_refine_ls_abs_structure_Flack -0.01(6)
_refine_ls_extinction_coef 0.059(7)
_refine_ls_extinction_expression Fc^*^=kFc[1+0.001xFc^2^\l^3^/sin(2\q)]^-1/4^
_refine_ls_extinction_method SHELXL97
_refine_ls_goodness_of_fit_ref 1.056
_refine_ls_hydrogen_treatment mixed
_refine_ls_matrix_type full
_refine_ls_number_parameters 302
_refine_ls_number_reflns 4390
_refine_ls_number_restraints 6
_refine_ls_restrained_S_all 1.056
_refine_ls_R_factor_all 0.0486
_refine_ls_R_factor_gt 0.0426
_refine_ls_shift/su_max 0.001
_refine_ls_shift/su_mean 0.000
_refine_ls_structure_factor_coef Fsqd
_refine_ls_weighting_details 'calc w=1/[\s^2^(Fo^2^)+(0.0806P)^2^] where P=(Fo^2^+2Fc^2^)/3'
_refine_ls_weighting_scheme calc
_refine_ls_wR_factor_gt 0.1172
_refine_ls_wR_factor_ref 0.1209
_reflns_number_gt 3864
_reflns_number_total 4390
_reflns_threshold_expression I>2\s(I)
_cod_data_source_file lh2060.cif
_cod_data_source_block I
_cod_depositor_comments
;
The following automatic conversions were performed:
'_symmetry_cell_setting' value 'Triclinic' changed to 'triclinic'
according to '/home/saulius/struct/CIF-dictionaries/cif_core.dic'
dictionary named 'cif_core.dic' version 2.4.1 from 2010-06-29.

Automatic conversion script
Id: cif_fix_enum 1527 2010-12-29 10:47:43Z saulius 

The following automatic conversions were performed:

'_symmetry_cell_setting' value 'Triclinic' changed to 'triclinic'
according to /home/saulius/struct/CIF-dictionaries/cif_core.dic
dictionary named 'cif_core.dic' version 2.4.1 from 2010-06-29.

Automatic conversion script
Id: cif_fix_values 1715 2011-07-08 13:25:40Z adriana 
;
_cod_database_code 2209584
_cod_database_fobs_code 2209584

loop_
_symmetry_equiv_pos_as_xyz
'x, y, z'

loop_
_atom_site_type_symbol
_atom_site_label
_atom_site_fract_x
_atom_site_fract_y
_atom_site_fract_z
_atom_site_U_iso_or_equiv
_atom_site_adp_type
_atom_site_calc_flag
_atom_site_refinement_flags
_atom_site_occupancy
Cl Cl1 1.43901(11) 0.05951(8) 0.26197(7) 0.0519(2) Uani d . 1
Cl Cl2 1.12107(12) 1.27761(10) -0.14977(7) 0.0609(3) Uani d . 1
O O1 1.0889(4) 0.4472(3) 0.2811(2) 0.0614(6) Uani d D 1
N N1 0.9169(5) 0.9060(4) 0.0014(3) 0.0563(7) Uani d D 1
N N2 0.6397(4) 0.3807(3) 0.4261(2) 0.0454(6) Uani d D 1
C C1 0.7791(5) 0.7912(4) -0.0087(3) 0.0509(7) Uani d . 1
C C2 0.6465(6) 0.8212(6) -0.0888(3) 0.0697(11) Uani d . 1
H H2 0.6496 0.9201 -0.1363 0.084 Uiso calc R 1
C C3 0.5118(7) 0.7025(8) -0.0963(4) 0.0860(15) Uani d . 1
H H3 0.4221 0.7214 -0.1495 0.103 Uiso calc R 1
C C4 0.5056(7) 0.5551(7) -0.0268(4) 0.0814(15) Uani d . 1
H H4 0.4130 0.4759 -0.0346 0.098 Uiso calc R 1
C C5 0.6331(5) 0.5236(5) 0.0535(3) 0.0579(8) Uani d . 1
H H5 0.6274 0.4232 0.0993 0.069 Uiso calc R 1
C C6 0.7741(5) 0.6434(4) 0.0671(3) 0.0430(7) Uani d . 1
C C7 0.9088(4) 0.6233(4) 0.1498(2) 0.0396(6) Uani d . 1
C C8 1.0425(5) 0.7467(4) 0.1514(3) 0.0458(7) Uani d . 1
H H8 1.1327 0.7352 0.2046 0.055 Uiso calc R 1
C C9 1.0454(5) 0.8859(4) 0.0763(3) 0.0544(8) Uani d . 1
H H9 1.1386 0.9672 0.0781 0.065 Uiso calc R 1
C C10 0.8982(4) 0.4780(4) 0.2399(3) 0.0422(7) Uani d . 1
H H10 0.8705 0.3733 0.2027 0.051 Uiso calc R 1
C C11 0.7152(4) 0.5316(3) 0.3493(2) 0.0370(6) Uani d . 1
H H11 0.5967 0.5834 0.3163 0.044 Uiso calc R 1
C C12 0.7617(5) 0.6643(4) 0.4341(3) 0.0462(7) Uani d . 1
H H12A 0.7014 0.7779 0.4157 0.055 Uiso calc R 1
H H12B 0.9129 0.6661 0.4226 0.055 Uiso calc R 1
C C13 0.6668(5) 0.6179(4) 0.5657(3) 0.0508(7) Uani d . 1
H H13 0.6788 0.7107 0.6197 0.061 Uiso calc R 1
C C14 0.4346(5) 0.5872(4) 0.5819(3) 0.0501(7) Uani d . 1
H H14 0.3825 0.5541 0.6665 0.060 Uiso calc R 1
C C15 0.4244(5) 0.4355(4) 0.5019(3) 0.0495(7) Uani d . 1
H H15A 0.3724 0.3404 0.5523 0.059 Uiso calc R 1
H H15B 0.3277 0.4683 0.4496 0.059 Uiso calc R 1
C C16 0.7861(6) 0.4523(6) 0.5981(4) 0.0732(11) Uani d . 1
H H16A 0.7214 0.4165 0.6794 0.088 Uiso calc R 1
H H16B 0.9309 0.4711 0.5964 0.088 Uiso calc R 1
C C17 0.7817(6) 0.3120(5) 0.5070(4) 0.0623(9) Uani d . 1
H H17A 0.9228 0.2799 0.4591 0.075 Uiso calc R 1
H H17B 0.7296 0.2107 0.5495 0.075 Uiso calc R 1
C C18 0.2963(6) 0.7454(5) 0.5562(4) 0.0654(9) Uani d . 1
H H18 0.3230 0.7897 0.4778 0.078 Uiso calc R 1
C C19 0.1464(8) 0.8213(7) 0.6347(6) 0.0929(14) Uani d . 1
H H19A 0.1157 0.7802 0.7138 0.111 Uiso calc R 1
H H19B 0.0673 0.9181 0.6130 0.111 Uiso calc R 1
O O2 1.3649(7) 0.1540(5) 0.1689(4) 0.1150(13) Uani d . 1
O O3 1.4516(5) -0.1179(3) 0.2418(3) 0.0696(7) Uani d . 1
O O4 1.6490(6) 0.1037(5) 0.2582(4) 0.1075(13) Uani d . 1
O O5 1.3154(6) 0.1110(4) 0.3764(3) 0.1051(12) Uani d . 1
O O6 0.9559(6) 1.1820(4) -0.1709(3) 0.1021(12) Uani d . 1
O O7 1.3188(7) 1.2167(6) -0.2160(5) 0.1427(19) Uani d . 1
O O8 1.0772(6) 1.4547(4) -0.1756(3) 0.0846(9) Uani d . 1
O O9 1.1151(6) 1.2660(5) -0.0221(3) 0.0956(11) Uani d . 1
H H1N 0.907(6) 0.999(3) -0.039(3) 0.054(10) Uiso d D 1
H H2N 0.636(6) 0.296(3) 0.380(3) 0.062(11) Uiso d D 1
H H1O 1.181(6) 0.375(5) 0.245(4) 0.093(16) Uiso d D 1

loop_
_atom_site_aniso_label
_atom_site_aniso_U_11
_atom_site_aniso_U_22
_atom_site_aniso_U_33
_atom_site_aniso_U_12
_atom_site_aniso_U_13
_atom_site_aniso_U_23
Cl1 0.0604(5) 0.0353(3) 0.0633(5) 0.0032(3) -0.0242(4) -0.0047(3)
Cl2 0.0688(6) 0.0606(5) 0.0544(5) -0.0193(4) -0.0115(4) 0.0155(4)
O1 0.0483(13) 0.0549(14) 0.0733(16) 0.0115(10) -0.0065(11) 0.0121(12)
N1 0.0613(17) 0.0520(16) 0.0508(15) -0.0087(13) -0.0023(13) 0.0116(13)
N2 0.0532(15) 0.0400(13) 0.0420(13) -0.0121(11) -0.0057(11) 0.0027(10)
C1 0.0510(17) 0.0632(19) 0.0329(14) 0.0002(14) -0.0003(12) -0.0020(13)
C2 0.069(2) 0.102(3) 0.0347(17) -0.004(2) -0.0067(16) 0.0073(18)
C3 0.070(3) 0.149(5) 0.0391(19) -0.008(3) -0.0125(17) -0.019(3)
C4 0.066(3) 0.125(4) 0.056(2) -0.038(2) -0.0036(19) -0.026(3)
C5 0.0550(19) 0.071(2) 0.0474(17) -0.0187(16) -0.0030(14) -0.0135(16)
C6 0.0403(13) 0.0513(18) 0.0333(13) -0.0061(12) 0.0015(10) -0.0058(12)
C7 0.0387(14) 0.0382(13) 0.0373(14) -0.0030(11) 0.0012(11) -0.0064(11)
C8 0.0446(16) 0.0470(16) 0.0456(16) -0.0096(13) -0.0076(13) -0.0002(13)
C9 0.056(2) 0.0525(19) 0.0536(19) -0.0184(15) -0.0043(15) 0.0018(14)
C10 0.0415(15) 0.0348(13) 0.0455(17) 0.0004(11) -0.0013(12) -0.0016(12)
C11 0.0393(14) 0.0328(13) 0.0375(14) -0.0041(10) -0.0056(11) 0.0017(10)
C12 0.0485(16) 0.0466(15) 0.0439(15) -0.0146(12) -0.0057(12) -0.0049(12)
C13 0.0548(18) 0.0588(18) 0.0423(15) -0.0168(14) -0.0126(13) -0.0051(13)
C14 0.0531(18) 0.0562(18) 0.0374(15) -0.0078(13) -0.0019(13) 0.0024(13)
C15 0.0442(16) 0.0582(19) 0.0442(16) -0.0145(13) -0.0020(12) 0.0056(14)
C16 0.064(2) 0.106(3) 0.057(2) -0.016(2) -0.0277(18) 0.022(2)
C17 0.059(2) 0.058(2) 0.067(2) 0.0007(16) -0.0125(17) 0.0238(17)
C18 0.062(2) 0.0528(19) 0.075(2) 0.0000(16) -0.0032(18) 0.0054(17)
C19 0.085(3) 0.077(3) 0.105(4) 0.015(2) -0.006(3) -0.011(3)
O2 0.167(4) 0.084(2) 0.104(3) 0.012(2) -0.065(3) 0.014(2)
O3 0.0799(17) 0.0414(13) 0.0887(19) -0.0007(11) -0.0225(14) -0.0125(12)
O4 0.081(2) 0.086(2) 0.163(4) -0.0201(17) -0.035(2) -0.032(2)
O5 0.134(3) 0.072(2) 0.090(2) 0.008(2) 0.007(2) -0.0141(18)
O6 0.140(3) 0.087(2) 0.103(2) -0.053(2) -0.062(2) 0.0304(19)
O7 0.139(4) 0.117(3) 0.136(4) 0.027(3) 0.027(3) 0.006(3)
O8 0.106(2) 0.0668(18) 0.0786(19) -0.0251(15) -0.0107(17) 0.0226(15)
O9 0.133(3) 0.095(2) 0.072(2) -0.043(2) -0.0392(19) 0.0285(17)

loop_
_atom_type_symbol
_atom_type_description
_atom_type_scat_dispersion_real
_atom_type_scat_dispersion_imag
_atom_type_scat_source
C C 0.0033 0.0016 'International Tables Vol C Tables 4.2.6.8 and 6.1.1.4'
H H 0.0000 0.0000 'International Tables Vol C Tables 4.2.6.8 and 6.1.1.4'
N N 0.0061 0.0033 'International Tables Vol C Tables 4.2.6.8 and 6.1.1.4'
O O 0.0106 0.0060 'International Tables Vol C Tables 4.2.6.8 and 6.1.1.4'
Cl Cl 0.1484 0.1585 'International Tables Vol C Tables 4.2.6.8 and 6.1.1.4'

loop_
_geom_angle_atom_site_label_1
_geom_angle_atom_site_label_2
_geom_angle_atom_site_label_3
_geom_angle
_geom_angle_publ_flag
O3 Cl1 O5 113.2(2) ?
O3 Cl1 O2 111.0(2) yes
O5 Cl1 O2 110.4(2) ?
O3 Cl1 O4 108.11(19) ?
O5 Cl1 O4 106.6(3) ?
O2 Cl1 O4 107.2(3) ?
O7 Cl2 O8 109.7(3) ?
O7 Cl2 O9 110.3(3) yes
O8 Cl2 O9 106.6(2) ?
O7 Cl2 O6 113.1(3) yes
O8 Cl2 O6 110.2(2) ?
O9 Cl2 O6 106.7(2) yes
C10 O1 H1O 118(4) ?
C9 N1 C1 123.5(3) yes
C9 N1 H1N 121(2) ?
C1 N1 H1N 116(2) ?
C17 N2 C15 109.3(2) yes
C17 N2 C11 114.2(2) ?
C15 N2 C11 108.2(2) ?
C17 N2 H2N 105(3) ?
C15 N2 H2N 111(3) ?
C11 N2 H2N 110(3) ?
N1 C1 C2 120.5(3) ?
N1 C1 C6 117.5(3) ?
C2 C1 C6 121.9(3) yes
C3 C2 C1 118.5(4) ?
C3 C2 H2 120.8 ?
C1 C2 H2 120.8 ?
C2 C3 C4 121.5(4) ?
C2 C3 H3 119.2 ?
C4 C3 H3 119.2 ?
C5 C4 C3 121.0(4) ?
C5 C4 H4 119.5 ?
C3 C4 H4 119.5 ?
C4 C5 C6 120.2(4) ?
C4 C5 H5 119.9 ?
C6 C5 H5 119.9 ?
C5 C6 C7 124.1(3) ?
C5 C6 C1 116.7(3) ?
C7 C6 C1 119.1(3) ?
C8 C7 C6 118.2(3) ?
C8 C7 C10 120.0(3) ?
C6 C7 C10 121.8(3) ?
C9 C8 C7 121.3(3) ?
C9 C8 H8 119.4 ?
C7 C8 H8 119.4 ?
N1 C9 C8 120.3(3) yes
N1 C9 H9 119.8 ?
C8 C9 H9 119.8 ?
O1 C10 C7 111.1(2) ?
O1 C10 C11 108.9(2) yes
C7 C10 C11 107.3(2) ?
O1 C10 H10 109.8 ?
C7 C10 H10 109.8 ?
C11 C10 H10 109.8 ?
N2 C11 C12 107.3(2) ?
N2 C11 C10 112.8(2) yes
C12 C11 C10 115.2(2) ?
N2 C11 H11 107.0 ?
C12 C11 H11 107.0 ?
C10 C11 H11 107.0 ?
C11 C12 C13 109.4(2) ?
C11 C12 H12A 109.8 ?
C13 C12 H12A 109.8 ?
C11 C12 H12B 109.8 ?
C13 C12 H12B 109.8 ?
H12A C12 H12B 108.2 ?
C16 C13 C12 108.8(3) ?
C16 C13 C14 108.0(3) ?
C12 C13 C14 110.9(2) ?
C16 C13 H13 109.7 ?
C12 C13 H13 109.7 ?
C14 C13 H13 109.7 ?
C18 C14 C15 112.1(3) ?
C18 C14 C13 113.2(3) ?
C15 C14 C13 108.0(3) ?
C18 C14 H14 107.8 ?
C15 C14 H14 107.8 ?
C13 C14 H14 107.8 ?
N2 C15 C14 109.8(2) yes
N2 C15 H15A 109.7 ?
C14 C15 H15A 109.7 ?
N2 C15 H15B 109.7 ?
C14 C15 H15B 109.7 ?
H15A C15 H15B 108.2 ?
C13 C16 C17 109.4(3) ?
C13 C16 H16A 109.8 ?
C17 C16 H16A 109.8 ?
C13 C16 H16B 109.8 ?
C17 C16 H16B 109.8 ?
H16A C16 H16B 108.3 ?
N2 C17 C16 108.3(3) ?
N2 C17 H17A 110.0 ?
C16 C17 H17A 110.0 ?
N2 C17 H17B 110.0 ?
C16 C17 H17B 110.0 ?
H17A C17 H17B 108.4 ?
C19 C18 C14 124.2(4) yes
C19 C18 H18 117.9 ?
C14 C18 H18 117.9 ?
C18 C19 H19A 120.0 ?
C18 C19 H19B 120.0 ?
H19A C19 H19B 120.0 ?

loop_
_geom_bond_atom_site_label_1
_geom_bond_atom_site_label_2
_geom_bond_distance
_geom_bond_publ_flag
Cl1 O3 1.402(2) ?
Cl1 O5 1.406(3) ?
Cl1 O2 1.416(3) yes
Cl1 O4 1.444(3) ?
Cl2 O7 1.383(4) ?
Cl2 O8 1.421(3) ?
Cl2 O9 1.437(3) yes
Cl2 O6 1.443(3) yes
O1 C10 1.422(4) yes
O1 H1O 0.82(4) ?
N1 C9 1.317(5) yes
N1 C1 1.362(4) ?
N1 H1N 0.85(3) ?
N2 C17 1.497(4) yes
N2 C15 1.500(4) ?
N2 C11 1.508(4) ?
N2 H2N 0.86(3) ?
C1 C2 1.388(5) ?
C1 C6 1.422(4) ?
C2 C3 1.363(7) ?
C2 H2 0.9300 ?
C3 C4 1.379(7) ?
C3 H3 0.9300 ?
C4 C5 1.366(6) ?
C4 H4 0.9300 ?
C5 C6 1.417(4) ?
C5 H5 0.9300 ?
C6 C7 1.418(4) ?
C7 C8 1.373(4) ?
C7 C10 1.505(4) ?
C8 C9 1.363(5) yes
C8 H8 0.9300 ?
C9 H9 0.9300 ?
C10 C11 1.546(4) yes
C10 H10 0.9800 ?
C11 C12 1.528(4) ?
C11 H11 0.9800 ?
C12 C13 1.529(4) ?
C12 H12A 0.9700 ?
C12 H12B 0.9700 ?
C13 C16 1.520(5) ?
C13 C14 1.534(4) ?
C13 H13 0.9800 ?
C14 C18 1.514(5) yes
C14 C15 1.524(5) ?
C14 H14 0.9800 ?
C15 H15A 0.9700 ?
C15 H15B 0.9700 ?
C16 C17 1.529(6) ?
C16 H16A 0.9700 ?
C16 H16B 0.9700 ?
C17 H17A 0.9700 ?
C17 H17B 0.9700 ?
C18 C19 1.269(6) yes
C18 H18 0.9300 ?
C19 H19A 0.9300 ?
C19 H19B 0.9300 ?

loop_
_geom_hbond_atom_site_label_D
_geom_hbond_atom_site_label_H
_geom_hbond_atom_site_label_A
_geom_hbond_site_symmetry_A
_geom_hbond_distance_DH
_geom_hbond_distance_HA
_geom_hbond_distance_DA
_geom_hbond_angle_DHA
_geom_hbond_publ_flag
O1 H1O O2 . 0.82(4) 2.08(4) 2.889(5) 167(4) yes
N1 H1N O6 . 0.85(3) 2.04(3) 2.867(4) 163(3) yes
N2 H2N O4 1_455 0.86(3) 2.05(3) 2.900(4) 175(3) yes
C8 H8 O1 . 0.93 2.42 2.760(6) 102 yes
C9 H9 O2 1_565 0.93 2.57 3.448(5) 158 yes
C9 H9 O9 . 0.93 2.58 3.192(5) 124 yes
C12 H12B O1 . 0.97 2.39 2.856(4) 109 yes
C14 H14 O8 1_446 0.98 2.54 3.402(3) 147 yes
C17 H17A O1 . 0.97 2.48 3.116(5) 123 yes

loop_
_geom_torsion_atom_site_label_1
_geom_torsion_atom_site_label_2
_geom_torsion_atom_site_label_3
_geom_torsion_atom_site_label_4
_geom_torsion
C9 N1 C1 C2 179.4(3)
C9 N1 C1 C6 0.7(5)
N1 C1 C2 C3 179.8(3)
C6 C1 C2 C3 -1.6(5)
C1 C2 C3 C4 -0.1(6)
C2 C3 C4 C5 0.7(7)
C3 C4 C5 C6 0.4(6)
C4 C5 C6 C7 178.6(3)
C4 C5 C6 C1 -2.0(5)
N1 C1 C6 C5 -178.7(3)
C2 C1 C6 C5 2.6(4)
N1 C1 C6 C7 0.8(4)
C2 C1 C6 C7 -177.9(3)
C5 C6 C7 C8 178.1(3)
C1 C6 C7 C8 -1.3(4)
C5 C6 C7 C10 -5.9(4)
C1 C6 C7 C10 174.7(3)
C6 C7 C8 C9 0.5(4)
C10 C7 C8 C9 -175.6(3)
C1 N1 C9 C8 -1.6(5)
C7 C8 C9 N1 0.9(5)
C8 C7 C10 O1 -24.9(4)
C6 C7 C10 O1 159.1(3)
C8 C7 C10 C11 94.0(3)
C6 C7 C10 C11 -81.9(3)
C17 N2 C11 C12 -51.5(3)
C15 N2 C11 C12 70.5(3)
C17 N2 C11 C10 76.4(3)
C15 N2 C11 C10 -161.6(2)
O1 C10 C11 N2 -78.6(3)
C7 C10 C11 N2 161.0(2)
O1 C10 C11 C12 45.1(3)
C7 C10 C11 C12 -75.2(3)
N2 C11 C12 C13 -13.5(3)
C10 C11 C12 C13 -140.1(3)
C11 C12 C13 C16 67.7(3)
C11 C12 C13 C14 -50.8(4)
C16 C13 C14 C18 178.1(3)
C12 C13 C14 C18 -62.8(4)
C16 C13 C14 C15 -57.2(3)
C12 C13 C14 C15 61.9(3)
C17 N2 C15 C14 65.6(3)
C11 N2 C15 C14 -59.3(3)
C18 C14 C15 N2 119.6(3)
C13 C14 C15 N2 -5.8(3)
C12 C13 C16 C17 -55.4(4)
C14 C13 C16 C17 65.0(4)
C15 N2 C17 C16 -57.7(3)
C11 N2 C17 C16 63.7(3)
C13 C16 C17 N2 -6.6(4)
C15 C14 C18 C19 121.0(5)
C13 C14 C18 C19 -116.6(5)

loop_
_cod_related_entry_id
_cod_related_entry_database
_cod_related_entry_code
1 ChemSpider 21179103
